data_7117415
loop_
_publ_author_name
'Christian P. Sindlinger'
'Lars Wesemann'

_publ_section_title
;
 Dimeric platinum-stannylene complexes by twofold ligand transfer from an
 NHC adduct to an organotin(II) hydride
;
_journal_name_full Chem.Commun.
_journal_page_first 11421
_journal_paper_doi 10.1039/C5cc03425F
_journal_volume 51
_journal_year 2015
_chemical_formula_sum 'C91 H136 N4 Pt2 Sn2'
_chemical_formula_weight 1913.60
_space_group_crystal_system monoclinic
_space_group_IT_number 14
_space_group_name_Hall '-P 2ybc'
_space_group_name_H-M_alt 'P 1 21/c 1'
_symmetry_space_group_name_Hall '-P 2ybc'
_symmetry_space_group_name_H-M 'P 1 21/c 1'
_atom_sites_solution_hydrogens geom
_atom_sites_solution_primary direct
_atom_sites_solution_secondary difmap
_audit_update_record
;
2015-04-23 deposited with the CCDC.
2015-06-11 downloaded from the CCDC.
;
_cell_angle_alpha 90
_cell_angle_beta 100.5000(10)
_cell_angle_gamma 90
_cell_formula_units_Z 4
_cell_length_a 15.6296(3)
_cell_length_b 19.9002(3)
_cell_length_c 30.4007(5)
_cell_measurement_reflns_used 209
_cell_measurement_temperature 100.(2)
_cell_measurement_theta_max 25.1107
_cell_measurement_theta_min 1.7120
_cell_volume 9297.3(3)
_computing_cell_refinement 'APEX2 v2011.8-0 (Bruker AXS)'
_computing_data_reduction 'SAINT V7.68A (Bruker AXS, 2009)'
_computing_structure_refinement 'SHELXL-97 (Sheldrick, 2008)'
_computing_structure_solution 'SHELXS-97 (Sheldrick, 2008)'
_diffrn_ambient_temperature 100.(2)
_diffrn_detector_area_resol_mean 8.3333
_diffrn_measured_fraction_theta_full 0.993
_diffrn_measured_fraction_theta_max 0.993
_diffrn_radiation_monochromator graphite
_diffrn_radiation_type MoK\a
_diffrn_radiation_wavelength 0.71073
_diffrn_reflns_av_R_equivalents 0.0444
_diffrn_reflns_av_sigmaI/netI 0.0335
_diffrn_reflns_limit_h_max 21
_diffrn_reflns_limit_h_min -21
_diffrn_reflns_limit_k_max 27
_diffrn_reflns_limit_k_min -27
_diffrn_reflns_limit_l_max 41
_diffrn_reflns_limit_l_min -41
_diffrn_reflns_number 144045
_diffrn_reflns_theta_full 29.28
_diffrn_reflns_theta_max 29.28
_diffrn_reflns_theta_min 1.72
_diffrn_source 'fine-focus microsource'
_exptl_absorpt_coefficient_mu 3.572
_exptl_absorpt_correction_T_max 1.0000
_exptl_absorpt_correction_T_min 0.5771
_exptl_absorpt_correction_type numerical
_exptl_absorpt_process_details 'SADABS V2008/1 (Bruker AXS)'
_exptl_crystal_colour 'clear dark blue-green'
_exptl_crystal_density_diffrn 1.367
_exptl_crystal_density_method 'not measured'
_exptl_crystal_description 'thin plate'
_exptl_crystal_F_000 3864
_exptl_crystal_size_max 0.379
_exptl_crystal_size_mid 0.133
_exptl_crystal_size_min 0.092
_refine_diff_density_max 1.620
_refine_diff_density_min -1.203
_refine_ls_extinction_method none
_refine_ls_goodness_of_fit_ref 1.042
_refine_ls_hydrogen_treatment mixed
_refine_ls_matrix_type full
_refine_ls_number_parameters 969
_refine_ls_number_reflns 25189
_refine_ls_number_restraints 136
_refine_ls_restrained_S_all 1.042
_refine_ls_R_factor_all 0.0429
_refine_ls_R_factor_gt 0.0283
_refine_ls_shift/su_max 0.007
_refine_ls_shift/su_mean 0.000
_refine_ls_structure_factor_coef Fsqd
_refine_ls_weighting_details 'calc w=1/[\s^2^(Fo^2^)+(0.0324P)^2^+13.9294P] where P=(Fo^2^+2Fc^2^)/3'
_refine_ls_weighting_scheme calc
_refine_ls_wR_factor_gt 0.0661
_refine_ls_wR_factor_ref 0.0721
_reflns_number_gt 20626
_reflns_number_total 25189
_reflns_threshold_expression >2sigma(I)
_cod_data_source_file c5cc03425f2.cif
_cod_data_source_block I
_cod_database_code 7117415

loop_
_space_group_symop_operation_xyz
'x, y, z'
'-x, y+1/2, -z+1/2'
'-x, -y, -z'
'x, -y-1/2, z-1/2'

loop_
_atom_site_type_symbol
_atom_site_label
_atom_site_fract_x
_atom_site_fract_y
_atom_site_fract_z
_atom_site_U_iso_or_equiv
_atom_site_adp_type
_atom_site_calc_flag
_atom_site_refinement_flags
_atom_site_occupancy
_atom_site_disorder_assembly
_atom_site_disorder_group
Pt Pt1 0.734171(7) 0.761957(6) 0.806701(4) 0.01605(3) Uani d . 1 . .
N N1 0.80052(19) 0.85697(14) 0.74154(10) 0.0262(6) Uani d . 1 . .
Pt Pt2 0.709796(7) 0.659526(6) 0.867684(4) 0.01503(3) Uani d . 1 . .
N N2 0.75478(18) 0.91055(14) 0.79346(10) 0.0260(6) Uani d . 1 . .
Sn Sn1 0.855878(13) 0.706995(10) 0.859673(7) 0.01556(4) Uani d . 1 . .
Sn Sn3 0.585649(13) 0.739571(11) 0.82963(7) 0.01748(4) Uani d . 1 . .
C C1 0.99569(19) 0.69284(15) 0.86858(9) 0.0141(5) Uani d . 1 . .
C C2 1.03703(19) 0.63939(15) 0.85098(9) 0.0147(5) Uani d . 1 . .
C C3 0.98685(19) 0.57856(15) 0.83169(10) 0.0174(6) Uani d . 1 . .
C C500 0.7674(2) 0.84737(16) 0.77911(11) 0.0221(7) Uani d . 1 . .
H H500 0.625(3) 0.640(3) 0.8449(16) 0.063(15) Uiso d . 1 . .
C C501 0.8236(3) 0.8017(2) 0.71503(14) 0.0381(9) Uani d . 1 . .
H H50A 0.8005 0.8101 0.6833 0.057 Uiso calc R 1 . .
H H50B 0.7989 0.7599 0.7243 0.057 Uiso calc R 1 . .
H H50C 0.8871 0.7977 0.7195 0.057 Uiso calc R 1 . .
H H501 0.652(3) 0.758(2) 0.7715(14) 0.037(12) Uiso d . 1 . .
C C502 0.8086(2) 0.92519(18) 0.73244(14) 0.0329(9) Uani d . 1 . .
C C503 0.7787(2) 0.95859(18) 0.76442(14) 0.0325(9) Uani d . 1 . .
C C504 0.7204(3) 0.92499(19) 0.83387(14) 0.0347(9) Uani d . 1 . .
H H50D 0.6601 0.9406 0.8257 0.052 Uiso calc R 1 . .
H H50E 0.7557 0.96 0.8511 0.052 Uiso calc R 1 . .
H H50F 0.7221 0.8841 0.852 0.052 Uiso calc R 1 . .
C C505 0.8495(3) 0.3970(2) 0.78034(17) 0.0440(11) Uani d . 1 . .
H H505 0.8184 0.4078 0.7494 0.053 Uiso calc R 1 . .
C C506 0.9123(4) 0.3411(3) 0.7760(3) 0.105(3) Uani d . 1 . .
H H50G 0.8811 0.3041 0.7588 0.158 Uiso calc R 1 . .
H H50H 0.9386 0.3249 0.8059 0.158 Uiso calc R 1 . .
H H50I 0.958 0.3578 0.7607 0.158 Uiso calc R 1 . .
C C507 0.7809(3) 0.3751(2) 0.80671(17) 0.0454(11) Uani d . 1 . .
H H50J 0.7419 0.4129 0.8094 0.068 Uiso calc R 1 . .
H H50K 0.8092 0.3605 0.8366 0.068 Uiso calc R 1 . .
H H50L 0.7472 0.3378 0.7912 0.068 Uiso calc R 1 . .
N N508 0.69294(18) 0.62468(15) 0.96202(9) 0.0227(6) Uani d . 1 . .
N N509 0.72224(18) 0.53606(14) 0.92819(9) 0.0226(6) Uani d . 1 . .
C C513 0.8466(3) 0.9487(2) 0.69379(16) 0.0481(12) Uani d . 1 . .
H H51A 0.8102 0.9334 0.6659 0.072 Uiso calc R 1 . .
H H51B 0.9054 0.9302 0.696 0.072 Uiso calc R 1 . .
H H51C 0.8495 0.9979 0.694 0.072 Uiso calc R 1 . .
C C514 0.7718(3) 1.03240(19) 0.77309(18) 0.0466(12) Uani d . 1 . .
H H51D 0.7948 1.0578 0.7502 0.07 Uiso calc R 1 . .
H H51E 0.8053 1.0432 0.8027 0.07 Uiso calc R 1 . .
H H51F 0.7106 1.0444 0.772 0.07 Uiso calc R 1 . .
C C600 1.0160(7) 0.2570(5) 0.8779(3) 0.053(2) Uani d PDU 0.5 A -1
H H60A 1.0088 0.2539 0.8453 0.079 Uiso calc PR 0.5 A -1
H H60B 1.0749 0.2728 0.8902 0.079 Uiso calc PR 0.5 A -1
H H60C 0.9734 0.2887 0.8859 0.079 Uiso calc PR 0.5 A -1
C C601 1.0017(6) 0.1862(5) 0.8976(3) 0.045(2) Uani d PDU 0.5 A -1
H H60D 1.0393 0.1532 0.886 0.054 Uiso calc PR 0.5 A -1
H H60E 1.0197 0.1878 0.9306 0.054 Uiso calc PR 0.5 A -1
C C602 0.9122(5) 0.1635(4) 0.8868(2) 0.0380(18) Uani d PDU 0.5 A -1
H H60Z 0.8742 0.2016 0.8917 0.046 Uiso calc PR 0.5 A -1
H H60X 0.8992 0.1527 0.8545 0.046 Uiso calc PR 0.5 A -1
C C603 0.8887(10) 0.1083(6) 0.9101(3) 0.089(4) Uani d PDU 0.5 A -1
H H60F 0.9252 0.0701 0.9037 0.107 Uiso calc PR 0.5 A -1
H H60G 0.8279 0.097 0.8966 0.107 Uiso calc PR 0.5 A -1
C C604 0.8934(8) 0.1100(5) 0.9605(3) 0.070(3) Uani d PDU 0.5 A -1
H H60H 0.844 0.1355 0.9675 0.105 Uiso calc PR 0.5 A -1
H H60I 0.9479 0.1316 0.9747 0.105 Uiso calc PR 0.5 A -1
H H60J 0.8916 0.064 0.9718 0.105 Uiso calc PR 0.5 A -1
C C700 0.5427(9) 1.0196(6) 0.9972(3) 0.075(2) Uani d PDU 0.5 B -1
H H70A 0.4907 0.9912 0.9935 0.113 Uiso calc PR 0.5 B -1
H H70B 0.5331 1.0602 1.014 0.113 Uiso calc PR 0.5 B -1
H H70C 0.5926 0.9948 1.0136 0.113 Uiso calc PR 0.5 B -1
C C701 0.5608(7) 1.0396(5) 0.9510(3) 0.0548(17) Uani d PDU 0.5 B -1
H H70D 0.5117 1.0686 0.9371 0.066 Uiso calc PR 0.5 B -1
H H70E 0.5566 0.9979 0.933 0.066 Uiso calc PR 0.5 B -1
C C702 0.6451(6) 1.0758(5) 0.9438(3) 0.052(2) Uani d PDU 0.5 B -1
H H70F 0.6558 1.1131 0.9657 0.063 Uiso calc PR 0.5 B -1
H H70G 0.6937 1.0435 0.952 0.063 Uiso calc PR 0.5 B -1
C C703 0.6515(7) 1.1029(5) 0.9011(3) 0.0548(17) Uani d PDU 0.5 B -1
H H70H 0.6213 1.1468 0.8979 0.066 Uiso calc PR 0.5 B -1
H H70I 0.6199 1.0727 0.8778 0.066 Uiso calc PR 0.5 B -1
C C704 0.7458(8) 1.1133(6) 0.8917(4) 0.075(2) Uani d PDU 0.5 B -1
H H70J 0.7828 1.0759 0.9046 0.113 Uiso calc PR 0.5 B -1
H H70K 0.7696 1.1556 0.9053 0.113 Uiso calc PR 0.5 B -1
H H70L 0.7441 1.115 0.8593 0.113 Uiso calc PR 0.5 B -1
C C4 0.9457(2) 0.57488(16) 0.78639(10) 0.0194(6) Uani d . 1 . .
C C5 0.9021(2) 0.51574(17) 0.77132(12) 0.0259(7) Uani d . 1 . .
H H5 0.8743 0.513 0.7409 0.031 Uiso calc R 1 . .
C C6 0.8975(2) 0.46079(18) 0.79879(13) 0.0294(8) Uani d . 1 . .
C C8 0.9380(2) 0.46588(17) 0.84340(13) 0.0276(7) Uani d . 1 . .
H H8 0.9353 0.4288 0.8628 0.033 Uiso calc R 1 . .
C C9 0.9822(2) 0.52366(16) 0.86035(11) 0.0213(6) Uani d . 1 . .
C C10 1.0230(2) 0.52729(18) 0.90975(12) 0.0275(7) Uani d . 1 . .
H H10 1.0484 0.5733 0.9156 0.033 Uiso calc R 1 . .
C C11 0.9533(3) 0.5187(3) 0.93905(13) 0.0460(11) Uani d . 1 . .
H H11A 0.9059 0.5507 0.9295 0.069 Uiso calc R 1 . .
H H11B 0.9793 0.5272 0.9704 0.069 Uiso calc R 1 . .
H H11C 0.9304 0.4728 0.936 0.069 Uiso calc R 1 . .
C C12 1.0970(3) 0.4769(2) 0.92183(16) 0.0462(11) Uani d . 1 . .
H H12A 1.0751 0.4314 0.9143 0.069 Uiso calc R 1 . .
H H12B 1.1204 0.4796 0.954 0.069 Uiso calc R 1 . .
H H12C 1.1432 0.4874 0.905 0.069 Uiso calc R 1 . .
C C13 0.9524(2) 0.63281(17) 0.75463(10) 0.0227(7) Uani d . 1 . .
H H13 0.9492 0.6755 0.7716 0.027 Uiso calc R 1 . .
C C14 1.0400(3) 0.6317(2) 0.73909(12) 0.0337(8) Uani d . 1 . .
H H14A 1.0455 0.5898 0.7229 0.051 Uiso calc R 1 . .
H H14B 1.0871 0.6346 0.7651 0.051 Uiso calc R 1 . .
H H14C 1.0435 0.67 0.7193 0.051 Uiso calc R 1 . .
C C15 0.8790(3) 0.6341(2) 0.71388(12) 0.0329(8) Uani d . 1 . .
H H15A 0.8839 0.6749 0.6964 0.049 Uiso calc R 1 . .
H H15B 0.8228 0.6339 0.7238 0.049 Uiso calc R 1 . .
H H15C 0.8834 0.5945 0.6953 0.049 Uiso calc R 1 . .
C C16 1.1281(2) 0.63833(16) 0.85743(10) 0.0178(6) Uani d . 1 . .
H H16 1.1564 0.6025 0.8452 0.021 Uiso calc R 1 . .
C C17 1.1776(2) 0.68846(16) 0.88122(10) 0.0190(6) Uani d . 1 . .
H H17 1.2392 0.6875 0.8845 0.023 Uiso calc R 1 . .
C C18 1.1371(2) 0.74022(15) 0.90030(10) 0.0177(6) Uani d . 1 . .
H H18 1.1711 0.774 0.9174 0.021 Uiso calc R 1 . .
C C19 1.0465(2) 0.74257(15) 0.89430(10) 0.0161(6) Uani d . 1 . .
C C20 0.9986(2) 0.79413(17) 0.91648(10) 0.0208(6) Uani d . 1 . .
C C21 0.9576(2) 0.7724(2) 0.95219(11) 0.0280(8) Uani d . 1 . .
C C22 0.9793(2) 0.7045(2) 0.97460(11) 0.0299(8) Uani d . 1 . .
H H22 0.9852 0.6716 0.9505 0.036 Uiso calc R 1 . .
C C23 0.9097(3) 0.6771(3) 0.99939(13) 0.0467(12) Uani d . 1 . .
H H23A 0.8537 0.6747 0.9788 0.07 Uiso calc R 1 . .
H H23B 0.9043 0.707 1.0244 0.07 Uiso calc R 1 . .
H H23C 0.9264 0.6321 1.0109 0.07 Uiso calc R 1 . .
C C25 0.9016(3) 0.8168(3) 0.96808(12) 0.0455(12) Uani d . 1 . .
H H25 0.8735 0.8028 0.9917 0.055 Uiso calc R 1 . .
C C27 0.8856(3) 0.8807(3) 0.95047(13) 0.0494(13) Uani d . 1 . .
C C28 0.9313(3) 0.9023(2) 0.91821(13) 0.0371(9) Uani d . 1 . .
H H28 0.9235 0.9471 0.9075 0.045 Uiso calc R 1 . .
C C29 0.9886(2) 0.86023(18) 0.90092(12) 0.0263(7) Uani d . 1 . .
C C30 1.0378(2) 0.88704(17) 0.86578(13) 0.0282(7) Uani d . 1 . .
H H30 1.0717 0.8493 0.8557 0.034 Uiso calc R 1 . .
C C31 1.1013(3) 0.9420(3) 0.8854(2) 0.0722(19) Uani d . 1 . .
H H31A 1.1352 0.9564 0.863 0.108 Uiso calc R 1 . .
H H31B 1.1407 0.9245 0.9117 0.108 Uiso calc R 1 . .
H H31C 1.0689 0.9803 0.8942 0.108 Uiso calc R 1 . .
C C32 0.9756(3) 0.9142(3) 0.82547(17) 0.0566(14) Uani d . 1 . .
H H32A 1.0089 0.9325 0.8038 0.085 Uiso calc R 1 . .
H H32B 0.9397 0.9498 0.8351 0.085 Uiso calc R 1 . .
H H32C 0.9379 0.8778 0.8115 0.085 Uiso calc R 1 . .
C C42 0.6725(2) 0.69437(19) 0.97016(12) 0.0302(8) Uani d . 1 . .
H H42A 0.6949 0.7234 0.9488 0.045 Uiso calc R 1 . .
H H42B 0.6996 0.7069 1.0007 0.045 Uiso calc R 1 . .
H H42C 0.6093 0.6998 0.9665 0.045 Uiso calc R 1 . .
C C44 0.71233(19) 0.60340(16) 0.92263(10) 0.0193(6) Uani d . 1 . .
C C46 0.7346(2) 0.49153(17) 0.89197(13) 0.0296(8) Uani d . 1 . .
H H46A 0.678 0.4747 0.8767 0.044 Uiso calc R 1 . .
H H46B 0.7714 0.4536 0.9042 0.044 Uiso calc R 1 . .
H H46C 0.7628 0.5162 0.8706 0.044 Uiso calc R 1 . .
C C47 0.7095(2) 0.5158(2) 0.97039(12) 0.0307(8) Uani d . 1 . .
C C48 0.6912(2) 0.5715(2) 0.99169(12) 0.0305(8) Uani d . 1 . .
C C49 0.6715(3) 0.5821(3) 1.03770(13) 0.0486(12) Uani d . 1 . .
H H49A 0.6138 0.6026 1.0354 0.073 Uiso calc R 1 . .
H H49B 0.7154 0.6119 1.0547 0.073 Uiso calc R 1 . .
H H49C 0.6723 0.5388 1.0531 0.073 Uiso calc R 1 . .
C C50 0.7176(3) 0.4439(2) 0.98524(16) 0.0471(11) Uani d . 1 . .
H H50M 0.678 0.4161 0.964 0.071 Uiso calc R 1 . .
H H50N 0.7024 0.44 1.015 0.071 Uiso calc R 1 . .
H H50O 0.7776 0.4287 0.9864 0.071 Uiso calc R 1 . .
C C56 0.8177(4) 0.9256(3) 0.96651(16) 0.075(2) Uani d . 1 . .
H H56 0.8096 0.9663 0.9469 0.09 Uiso calc R 1 . .
C C57 0.7292(4) 0.8915(4) 0.96298(17) 0.092(3) Uani d . 1 . .
H H57A 0.7124 0.8713 0.9333 0.137 Uiso calc R 1 . .
H H57B 0.6856 0.9249 0.9675 0.137 Uiso calc R 1 . .
H H57C 0.7327 0.8564 0.9859 0.137 Uiso calc R 1 . .
C C58 0.8535(5) 0.9494(4) 1.01502(18) 0.092(2) Uani d . 1 . .
H H58A 0.9074 0.9748 1.0156 0.137 Uiso calc R 1 . .
H H58B 0.8653 0.9103 1.0347 0.137 Uiso calc R 1 . .
H H58C 0.8103 0.9782 1.0254 0.137 Uiso calc R 1 . .
C C59 1.0674(3) 0.7079(3) 1.00616(13) 0.0425(10) Uani d . 1 . .
H H59A 1.1119 0.7232 0.9896 0.064 Uiso calc R 1 . .
H H59B 1.0829 0.6631 1.0186 0.064 Uiso calc R 1 . .
H H59C 1.0638 0.7394 1.0305 0.064 Uiso calc R 1 . .
C C63 0.46471(19) 0.70609(15) 0.78509(10) 0.0162(6) Uani d . 1 . .
C C64 0.39163(19) 0.70539(14) 0.80637(10) 0.0155(6) Uani d . 1 . .
C C65 0.3070(2) 0.70036(15) 0.78177(10) 0.0177(6) Uani d . 1 . .
H H65 0.2587 0.7002 0.7967 0.021 Uiso calc R 1 . .
C C66 0.2937(2) 0.69556(15) 0.73546(11) 0.0199(6) Uani d . 1 . .
H H66 0.2363 0.6938 0.7185 0.024 Uiso calc R 1 . .
C C68 0.3647(2) 0.69332(15) 0.71416(10) 0.0191(6) Uani d . 1 . .
H H68 0.3555 0.6884 0.6826 0.023 Uiso calc R 1 . .
C C69 0.4500(2) 0.69817(15) 0.73825(10) 0.0168(6) Uani d . 1 . .
C C70 0.5214(2) 0.69194(16) 0.71116(10) 0.0191(6) Uani d . 1 . .
C C71 0.5685(2) 0.63132(17) 0.71182(10) 0.0213(6) Uani d . 1 . .
C C72 0.6255(2) 0.62358(19) 0.68204(11) 0.0281(8) Uani d . 1 . .
H H72 0.6575 0.5829 0.6827 0.034 Uiso calc R 1 . .
C C73 0.6374(3) 0.6730(2) 0.65137(12) 0.0331(8) Uani d . 1 . .
C C74 0.6974(3) 0.6586(3) 0.61822(16) 0.0531(13) Uani d . 1 . .
H H74 0.7511 0.639 0.6367 0.064 Uiso calc R 1 . .
C C75 0.7281(3) 0.7174(3) 0.59615(14) 0.0557(14) Uani d . 1 . .
H H75A 0.7694 0.7028 0.5774 0.084 Uiso calc R 1 . .
H H75B 0.7569 0.7489 0.6189 0.084 Uiso calc R 1 . .
H H75C 0.6784 0.7396 0.5775 0.084 Uiso calc R 1 . .
C C76 0.6622(4) 0.6050(3) 0.58709(18) 0.0778(19) Uani d . 1 . .
H H76A 0.7035 0.5949 0.5673 0.117 Uiso calc R 1 . .
H H76B 0.6068 0.6196 0.5691 0.117 Uiso calc R 1 . .
H H76C 0.6527 0.5646 0.604 0.117 Uiso calc R 1 . .
C C77 0.5929(2) 0.7329(2) 0.65247(12) 0.0301(8) Uani d . 1 . .
H H77 0.6022 0.768 0.6327 0.036 Uiso calc R 1 . .
C C78 0.5349(2) 0.74346(17) 0.68164(11) 0.0219(6) Uani d . 1 . .
C C79 0.4910(2) 0.81159(17) 0.68166(11) 0.0255(7) Uani d . 1 . .
H H79 0.4562 0.8112 0.7062 0.031 Uiso calc R 1 . .
C C80 0.5584(3) 0.86825(19) 0.69201(14) 0.0376(9) Uani d . 1 . .
H H80A 0.5929 0.8706 0.6682 0.056 Uiso calc R 1 . .
H H80B 0.5969 0.8591 0.7206 0.056 Uiso calc R 1 . .
H H80C 0.5284 0.9111 0.6939 0.056 Uiso calc R 1 . .
C C81 0.4283(3) 0.8249(2) 0.63816(13) 0.0379(9) Uani d . 1 . .
H H81A 0.4609 0.8283 0.6136 0.057 Uiso calc R 1 . .
H H81B 0.3971 0.867 0.6406 0.057 Uiso calc R 1 . .
H H81C 0.3865 0.7879 0.6322 0.057 Uiso calc R 1 . .
C C83 0.5548(2) 0.57438(16) 0.74311(11) 0.0252(7) Uani d . 1 . .
H H83 0.5362 0.5948 0.7699 0.03 Uiso calc R 1 . .
C C84 0.6372(3) 0.5332(2) 0.75967(13) 0.0348(9) Uani d . 1 . .
H H84A 0.6528 0.5078 0.7346 0.052 Uiso calc R 1 . .
H H84B 0.6265 0.5019 0.783 0.052 Uiso calc R 1 . .
H H84C 0.685 0.5635 0.772 0.052 Uiso calc R 1 . .
C C85 0.4806(3) 0.52895(19) 0.72021(15) 0.0373(9) Uani d . 1 . .
H H85A 0.4288 0.5563 0.7096 0.056 Uiso calc R 1 . .
H H85B 0.4674 0.4954 0.7416 0.056 Uiso calc R 1 . .
H H85C 0.4983 0.5061 0.6947 0.056 Uiso calc R 1 . .
C C86 0.40229(18) 0.71042(15) 0.85670(10) 0.0157(6) Uani d . 1 . .
C C87 0.3918(2) 0.77277(15) 0.87699(10) 0.0169(6) Uani d . 1 . .
C C88 0.3955(2) 0.77540(16) 0.92309(10) 0.0192(6) Uani d . 1 . .
H H88 0.388 0.8174 0.9367 0.023 Uiso calc R 1 . .
C C89 0.4100(2) 0.71834(16) 0.94966(10) 0.0189(6) Uani d . 1 . .
C C90 0.42259(19) 0.65768(16) 0.92944(10) 0.0187(6) Uani d . 1 . .
H H90 0.4343 0.6187 0.9475 0.022 Uiso calc R 1 . .
C C91 0.41870(19) 0.65197(15) 0.88331(10) 0.0171(6) Uani d . 1 . .
C C92 0.4293(2) 0.58372(15) 0.86213(11) 0.0184(6) Uani d . 1 . .
H H92 0.4537 0.5916 0.8344 0.022 Uiso calc R 1 . .
C C93 0.4916(2) 0.53653(16) 0.89244(12) 0.0250(7) Uani d . 1 . .
H H93A 0.5034 0.4969 0.8753 0.037 Uiso calc R 1 . .
H H93B 0.4651 0.5224 0.9178 0.037 Uiso calc R 1 . .
H H93C 0.5463 0.5601 0.9036 0.037 Uiso calc R 1 . .
C C94 0.3405(2) 0.55004(17) 0.84832(12) 0.0267(7) Uani d . 1 . .
H H94A 0.3024 0.5791 0.8272 0.04 Uiso calc R 1 . .
H H94B 0.3143 0.5427 0.8749 0.04 Uiso calc R 1 . .
H H94C 0.3478 0.5068 0.8341 0.04 Uiso calc R 1 . .
C C95 0.4107(2) 0.72190(17) 0.99989(10) 0.0221(7) Uani d . 1 . .
H H95 0.4289 0.6768 1.0128 0.026 Uiso calc R 1 . .
C C96 0.4753(3) 0.7733(2) 1.02335(12) 0.0337(9) Uani d . 1 . .
H H96A 0.5339 0.7619 1.0186 0.051 Uiso calc R 1 . .
H H96B 0.4742 0.773 1.0555 0.051 Uiso calc R 1 . .
H H96C 0.4594 0.8181 1.0111 0.051 Uiso calc R 1 . .
C C97 0.3185(2) 0.73568(19) 1.00846(11) 0.0281(7) Uani d . 1 . .
H H97A 0.3003 0.7809 0.9979 0.042 Uiso calc R 1 . .
H H97B 0.3181 0.7324 1.0406 0.042 Uiso calc R 1 . .
H H97C 0.2781 0.7025 0.9923 0.042 Uiso calc R 1 . .
C C98 0.3764(2) 0.83724(16) 0.84965(11) 0.0218(6) Uani d . 1 . .
H H98 0.3891 0.8276 0.8192 0.026 Uiso calc R 1 . .
C C99 0.4363(3) 0.89452(18) 0.86992(13) 0.0350(9) Uani d . 1 . .
H H99A 0.4971 0.8798 0.8737 0.052 Uiso calc R 1 . .
H H99B 0.4227 0.9069 0.8991 0.052 Uiso calc R 1 . .
H H99C 0.4276 0.9335 0.8499 0.052 Uiso calc R 1 . .
C C100 0.2814(3) 0.8590(2) 0.84408(13) 0.0362(9) Uani d . 1 . .
H H10A 0.2728 0.9005 0.8265 0.054 Uiso calc R 1 . .
H H10B 0.2664 0.8668 0.8736 0.054 Uiso calc R 1 . .
H H10C 0.244 0.8235 0.8286 0.054 Uiso calc R 1 . .

loop_
_atom_site_aniso_label
_atom_site_aniso_U_11
_atom_site_aniso_U_22
_atom_site_aniso_U_33
_atom_site_aniso_U_12
_atom_site_aniso_U_13
_atom_site_aniso_U_23
Pt1 0.01081(6) 0.01533(5) 0.02238(6) 0.00007(4) 0.00402(4) 0.00398(4)
N1 0.0195(14) 0.0232(14) 0.0381(16) 0.0023(11) 0.0114(12) 0.0133(12)
Pt2 0.01069(5) 0.01691(5) 0.01772(5) -0.00121(4) 0.00320(4) 0.00212(4)
N2 0.0173(14) 0.0187(13) 0.0432(17) 0.0024(11) 0.0085(12) 0.0060(12)
Sn1 0.00956(9) 0.01919(10) 0.01826(9) -0.00021(7) 0.00342(7) 0.00123(8)
Sn3 0.00996(9) 0.01950(10) 0.02312(10) -0.00001(8) 0.00337(8) 0.00074(8)
C1 0.0103(13) 0.0182(14) 0.0140(13) 0.0001(11) 0.0024(10) 0.0015(11)
C2 0.0134(14) 0.0162(13) 0.0139(13) -0.0027(11) 0.0014(10) 0.0018(11)
C3 0.0101(14) 0.0169(14) 0.0255(15) 0.0004(11) 0.0042(11) -0.0029(12)
C500 0.0131(15) 0.0203(15) 0.0332(17) 0.0012(12) 0.0050(13) 0.0077(13)
C501 0.040(2) 0.035(2) 0.046(2) 0.0033(18) 0.0241(19) 0.0081(18)
C502 0.0171(17) 0.0262(18) 0.056(2) 0.0018(14) 0.0094(16) 0.0220(17)
C503 0.0165(17) 0.0199(16) 0.061(3) -0.0002(13) 0.0078(16) 0.0153(16)
C504 0.036(2) 0.0217(17) 0.048(2) 0.0039(15) 0.0119(18) -0.0023(16)
C505 0.042(2) 0.0276(19) 0.065(3) -0.0134(18) 0.015(2) -0.0195(19)
C506 0.066(4) 0.038(3) 0.229(9) -0.024(3) 0.074(5) -0.069(4)
C507 0.032(2) 0.0242(19) 0.080(3) -0.0094(17) 0.011(2) -0.012(2)
N508 0.0177(14) 0.0324(15) 0.0184(12) 0.0007(12) 0.0042(10) 0.0045(11)
N509 0.0169(14) 0.0242(14) 0.0259(14) -0.0033(11) 0.0020(11) 0.0065(11)
C513 0.030(2) 0.045(2) 0.075(3) 0.0088(19) 0.024(2) 0.038(2)
C514 0.029(2) 0.0203(18) 0.091(4) 0.0013(16) 0.012(2) 0.015(2)
C600 0.069(7) 0.058(5) 0.031(4) 0.002(5) 0.010(4) 0.000(4)
C601 0.049(5) 0.062(5) 0.023(4) 0.013(4) 0.007(3) 0.013(4)
C602 0.046(4) 0.051(5) 0.016(3) 0.004(4) 0.003(3) -0.022(3)
C603 0.110(10) 0.097(9) 0.058(6) -0.068(8) 0.011(6) -0.041(6)
C604 0.089(9) 0.051(6) 0.069(6) -0.038(6) 0.010(6) 0.005(5)
C700 0.107(6) 0.069(5) 0.050(4) 0.032(5) 0.014(4) 0.026(4)
C701 0.086(5) 0.039(3) 0.047(3) 0.016(3) 0.032(4) 0.001(3)
C702 0.062(6) 0.044(5) 0.048(5) 0.021(4) 0.000(4) -0.004(4)
C703 0.086(5) 0.039(3) 0.047(3) 0.016(3) 0.032(4) 0.001(3)
C704 0.107(6) 0.069(5) 0.050(4) 0.032(5) 0.014(4) 0.026(4)
C4 0.0147(15) 0.0205(15) 0.0226(15) 0.0039(12) 0.0021(12) -0.0043(12)
C5 0.0202(17) 0.0252(16) 0.0316(17) -0.0018(14) 0.0024(14) -0.0116(14)
C6 0.0205(17) 0.0234(17) 0.045(2) -0.0035(14) 0.0076(15) -0.0095(15)
C8 0.0202(17) 0.0161(15) 0.047(2) -0.0017(13) 0.0087(15) 0.0032(14)
C9 0.0150(15) 0.0189(15) 0.0297(16) 0.0014(12) 0.0035(13) 0.0032(13)
C10 0.0219(17) 0.0289(17) 0.0301(17) -0.0011(14) 0.0002(14) 0.0110(14)
C11 0.033(2) 0.074(3) 0.030(2) -0.006(2) 0.0026(17) 0.021(2)
C12 0.032(2) 0.039(2) 0.060(3) 0.0042(18) -0.013(2) 0.011(2)
C13 0.0235(17) 0.0237(16) 0.0191(15) 0.0049(13) -0.0010(12) -0.0023(12)
C14 0.031(2) 0.045(2) 0.0254(17) 0.0030(17) 0.0050(15) 0.0056(16)
C15 0.032(2) 0.037(2) 0.0251(17) 0.0080(17) -0.0064(15) -0.0037(15)
C16 0.0134(14) 0.0194(14) 0.0209(14) 0.0026(12) 0.0042(11) -0.0014(12)
C17 0.0101(14) 0.0245(15) 0.0227(15) 0.0008(12) 0.0039(11) 0.0000(12)
C18 0.0147(15) 0.0191(14) 0.0198(14) -0.0040(12) 0.0043(11) -0.0019(11)
C19 0.0128(14) 0.0200(14) 0.0163(13) -0.0007(11) 0.0048(11) -0.0009(11)
C20 0.0119(14) 0.0277(16) 0.0221(15) 0.0024(12) 0.0010(12) -0.0075(13)
C21 0.0182(17) 0.046(2) 0.0190(15) 0.0062(15) 0.0020(13) -0.0061(15)
C22 0.0213(17) 0.051(2) 0.0179(15) -0.0022(16) 0.0046(13) 0.0043(15)
C23 0.028(2) 0.088(4) 0.0262(19) -0.005(2) 0.0098(16) 0.010(2)
C25 0.035(2) 0.080(3) 0.0217(17) 0.029(2) 0.0077(16) -0.002(2)
C27 0.045(3) 0.075(3) 0.0283(19) 0.038(2) 0.0066(18) -0.013(2)
C28 0.037(2) 0.038(2) 0.034(2) 0.0196(18) 0.0000(17) -0.0126(16)
C29 0.0200(17) 0.0279(17) 0.0295(17) 0.0039(14) 0.0003(13) -0.0114(14)
C30 0.0215(17) 0.0176(15) 0.045(2) -0.0008(13) 0.0055(15) -0.0042(14)
C31 0.036(3) 0.044(3) 0.142(6) -0.015(2) 0.031(3) -0.045(3)
C32 0.030(2) 0.072(3) 0.068(3) -0.003(2) 0.010(2) 0.034(3)
C42 0.0263(19) 0.040(2) 0.0241(17) 0.0045(16) 0.0047(14) -0.0062(15)
C44 0.0092(14) 0.0240(15) 0.0236(15) 0.0011(12) -0.0001(11) 0.0041(12)
C46 0.0242(18) 0.0207(16) 0.042(2) -0.0015(14) 0.0012(15) 0.0014(15)
C47 0.0198(17) 0.037(2) 0.0341(19) -0.0050(15) 0.0027(14) 0.0180(16)
C48 0.0177(17) 0.047(2) 0.0278(17) -0.0004(16) 0.0068(14) 0.0154(16)
C49 0.039(2) 0.081(3) 0.028(2) 0.002(2) 0.0130(18) 0.019(2)
C50 0.041(3) 0.042(2) 0.058(3) -0.004(2) 0.007(2) 0.028(2)
C56 0.083(4) 0.106(5) 0.036(2) 0.064(4) 0.013(3) -0.010(3)
C57 0.055(4) 0.179(8) 0.042(3) 0.074(4) 0.013(2) -0.009(4)
C58 0.103(5) 0.121(6) 0.050(3) 0.068(5) 0.013(3) -0.032(3)
C59 0.023(2) 0.070(3) 0.033(2) 0.003(2) 0.0006(16) 0.014(2)
C63 0.0125(14) 0.0156(13) 0.0208(14) 0.0006(11) 0.0038(11) 0.0001(11)
C64 0.0137(14) 0.0138(13) 0.0191(14) 0.0007(11) 0.0033(11) -0.0004(11)
C65 0.0132(14) 0.0170(14) 0.0231(15) 0.0007(11) 0.0039(11) -0.0002(11)
C66 0.0150(15) 0.0183(14) 0.0248(15) 0.0003(12) -0.0004(12) 0.0003(12)
C68 0.0212(16) 0.0184(14) 0.0177(14) 0.0017(12) 0.0032(12) -0.0009(11)
C69 0.0152(15) 0.0150(13) 0.0211(14) 0.0026(11) 0.0052(11) 0.0017(11)
C70 0.0154(15) 0.0233(15) 0.0192(14) 0.0024(12) 0.0048(11) 0.0008(12)
C71 0.0197(16) 0.0251(16) 0.0197(15) 0.0017(13) 0.0051(12) -0.0001(12)
C72 0.0249(18) 0.0331(19) 0.0281(17) 0.0127(15) 0.0098(14) 0.0014(14)
C73 0.0277(19) 0.047(2) 0.0286(18) 0.0089(17) 0.0163(15) 0.0049(16)
C74 0.050(3) 0.071(3) 0.047(3) 0.020(3) 0.032(2) 0.011(2)
C75 0.040(3) 0.103(4) 0.029(2) -0.022(3) 0.0193(19) -0.011(2)
C76 0.096(5) 0.094(5) 0.055(3) -0.019(4) 0.043(3) -0.030(3)
C77 0.0282(19) 0.037(2) 0.0278(17) 0.0032(16) 0.0132(15) 0.0096(15)
C78 0.0179(16) 0.0260(16) 0.0224(15) 0.0026(13) 0.0052(12) 0.0036(13)
C79 0.0302(19) 0.0209(15) 0.0262(16) 0.0043(14) 0.0074(14) 0.0053(13)
C80 0.046(2) 0.0259(18) 0.039(2) -0.0026(17) 0.0044(18) 0.0063(16)
C81 0.037(2) 0.036(2) 0.039(2) 0.0106(18) 0.0011(17) 0.0070(17)
C83 0.0302(19) 0.0199(15) 0.0279(17) 0.0102(14) 0.0113(14) 0.0020(13)
C84 0.038(2) 0.0323(19) 0.0344(19) 0.0139(17) 0.0070(17) 0.0068(16)
C85 0.035(2) 0.0241(18) 0.054(2) 0.0003(16) 0.0105(19) 0.0026(17)
C86 0.0069(13) 0.0190(14) 0.0215(14) -0.0002(11) 0.0034(11) 0.0018(11)
C87 0.0129(14) 0.0169(14) 0.0215(14) 0.0000(11) 0.0047(11) 0.0006(11)
C88 0.0172(15) 0.0182(14) 0.0217(15) 0.0002(12) 0.0024(12) -0.0024(12)
C89 0.0127(14) 0.0233(15) 0.0201(14) -0.0014(12) 0.0013(11) 0.0004(12)
C90 0.0117(14) 0.0220(15) 0.0214(14) 0.0006(12) 0.0002(11) 0.0041(12)
C91 0.0089(13) 0.0179(14) 0.0247(15) -0.0028(11) 0.0032(11) 0.0006(12)
C92 0.0135(14) 0.0162(14) 0.0261(15) -0.0001(11) 0.0050(12) 0.0000(12)
C93 0.0163(16) 0.0189(15) 0.0392(19) 0.0020(13) 0.0038(14) 0.0020(14)
C94 0.0172(16) 0.0211(16) 0.0399(19) -0.0019(13) 0.0003(14) -0.0057(14)
C95 0.0215(17) 0.0258(16) 0.0186(15) 0.0017(13) 0.0032(12) 0.0030(12)
C96 0.030(2) 0.048(2) 0.0210(16) -0.0074(17) -0.0003(14) -0.0038(16)
C97 0.0262(19) 0.0364(19) 0.0230(16) 0.0007(15) 0.0074(14) -0.0010(14)
C98 0.0265(17) 0.0180(14) 0.0218(15) 0.0005(13) 0.0067(13) 0.0017(12)
C99 0.045(2) 0.0196(16) 0.041(2) -0.0068(16) 0.0088(18) 0.0034(15)
C100 0.036(2) 0.033(2) 0.038(2) 0.0093(17) 0.0043(17) 0.0131(16)

loop_
_atom_type_symbol
_atom_type_description
_atom_type_scat_dispersion_real
_atom_type_scat_dispersion_imag
_atom_type_scat_source
C C 0.0033 0.0016 'International Tables Vol C Tables 4.2.6.8 and 6.1.1.4'
Sn Sn -0.6537 1.4246 'International Tables Vol C Tables 4.2.6.8 and 6.1.1.4'
Pt Pt -1.7033 8.3905 'International Tables Vol C Tables 4.2.6.8 and 6.1.1.4'
N N 0.0061 0.0033 'International Tables Vol C Tables 4.2.6.8 and 6.1.1.4'
H H 0.0000 0.0000 'International Tables Vol C Tables 4.2.6.8 and 6.1.1.4'

loop_
_geom_angle_atom_site_label_1
_geom_angle_atom_site_label_2
_geom_angle_atom_site_label_3
_geom_angle_site_symmetry_1
_geom_angle_site_symmetry_3
_geom_angle
C500 Pt1 Sn1 . . 114.47(9)
C500 Pt1 Sn3 . . 124.99(9)
Sn1 Pt1 Sn3 . . 111.438(8)
C500 Pt1 Pt2 . . 164.04(10)
Sn1 Pt1 Pt2 . . 56.063(6)
Sn3 Pt1 Pt2 . . 57.538(6)
C500 Pt1 H501 . . 90.1(15)
Sn1 Pt1 H501 . . 150.9(15)
Sn3 Pt1 H501 . . 59.7(16)
Pt2 Pt1 H501 . . 103.0(16)
C500 N1 C502 . . 111.6(3)
C500 N1 C501 . . 122.4(3)
C502 N1 C501 . . 126.0(3)
C44 Pt2 Sn1 . . 114.10(9)
C44 Pt2 Sn3 . . 127.54(9)
Sn1 Pt2 Sn3 . . 109.947(8)
C44 Pt2 Pt1 . . 164.55(9)
Sn1 Pt2 Pt1 . . 55.558(6)
Sn3 Pt2 Pt1 . . 56.490(6)
C44 Pt2 H500 . . 97.(2)
Sn1 Pt2 H500 . . 146.(2)
Sn3 Pt2 H500 . . 53.(2)
Pt1 Pt2 H500 . . 96.(2)
C500 N2 C503 . . 111.1(3)
C500 N2 C504 . . 123.5(3)
C503 N2 C504 . . 125.5(3)
C1 Sn1 Pt1 . . 139.91(7)
C1 Sn1 Pt2 . . 147.93(8)
Pt1 Sn1 Pt2 . . 68.379(6)
C63 Sn3 Pt1 . . 126.54(8)
C63 Sn3 Pt2 . . 124.68(8)
Pt1 Sn3 Pt2 . . 65.972(6)
C63 Sn3 H500 . . 92.0(14)
Pt1 Sn3 H500 . . 88.9(14)
Pt2 Sn3 H500 . . 33.2(14)
C2 C1 C19 . . 119.5(3)
C2 C1 Sn1 . . 125.1(2)
C19 C1 Sn1 . . 115.4(2)
C16 C2 C1 . . 119.1(3)
C16 C2 C3 . . 119.2(3)
C1 C2 C3 . . 121.1(3)
C9 C3 C4 . . 119.8(3)
C9 C3 C2 . . 117.8(3)
C4 C3 C2 . . 122.4(3)
N1 C500 N2 . . 104.0(3)
N1 C500 Pt1 . . 129.9(3)
N2 C500 Pt1 . . 125.9(2)
N1 C501 H50A . . 109.5
N1 C501 H50B . . 109.5
H50A C501 H50B . . 109.5
N1 C501 H50C . . 109.5
H50A C501 H50C . . 109.5
H50B C501 H50C . . 109.5
C503 C502 N1 . . 106.5(3)
C503 C502 C513 . . 131.7(4)
N1 C502 C513 . . 121.8(4)
C502 C503 N2 . . 106.8(3)
C502 C503 C514 . . 131.6(4)
N2 C503 C514 . . 121.5(4)
N2 C504 H50D . . 109.5
N2 C504 H50E . . 109.5
H50D C504 H50E . . 109.5
N2 C504 H50F . . 109.5
H50D C504 H50F . . 109.5
H50E C504 H50F . . 109.5
C506 C505 C507 . . 111.6(4)
C506 C505 C6 . . 111.2(4)
C507 C505 C6 . . 113.1(3)
C506 C505 H505 . . 106.8
C507 C505 H505 . . 106.8
C6 C505 H505 . . 106.8
C505 C506 H50G . . 109.5
C505 C506 H50H . . 109.5
H50G C506 H50H . . 109.5
C505 C506 H50I . . 109.5
H50G C506 H50I . . 109.5
H50H C506 H50I . . 109.5
C505 C507 H50J . . 109.5
C505 C507 H50K . . 109.5
H50J C507 H50K . . 109.5
C505 C507 H50L . . 109.5
H50J C507 H50L . . 109.5
H50K C507 H50L . . 109.5
C44 N508 C48 . . 111.6(3)
C44 N508 C42 . . 122.7(3)
C48 N508 C42 . . 125.7(3)
C44 N509 C47 . . 111.6(3)
C44 N509 C46 . . 122.4(3)
C47 N509 C46 . . 125.6(3)
C502 C513 H51A . . 109.5
C502 C513 H51B . . 109.5
H51A C513 H51B . . 109.5
C502 C513 H51C . . 109.5
H51A C513 H51C . . 109.5
H51B C513 H51C . . 109.5
C503 C514 H51D . . 109.5
C503 C514 H51E . . 109.5
H51D C514 H51E . . 109.5
C503 C514 H51F . . 109.5
H51D C514 H51F . . 109.5
H51E C514 H51F . . 109.5
C602 C601 C600 . . 113.2(7)
C602 C601 H60D . . 108.9
C600 C601 H60D . . 108.9
C602 C601 H60E . . 108.9
C600 C601 H60E . . 108.9
H60D C601 H60E . . 107.7
C603 C602 C601 . . 117.7(9)
C603 C602 H60Z . . 107.9
C601 C602 H60Z . . 107.9
C603 C602 H60X . . 107.9
C601 C602 H60X . . 107.9
H60Z C602 H60X . . 107.2
C602 C603 C604 . . 121.7(8)
C602 C603 H60F . . 106.9
C604 C603 H60F . . 106.9
C602 C603 H60G . . 106.9
C604 C603 H60G . . 106.9
H60F C603 H60G . . 106.7
C700 C701 C702 . . 123.6(9)
C700 C701 H70D . . 106.4
C702 C701 H70D . . 106.4
C700 C701 H70E . . 106.4
C702 C701 H70E . . 106.4
H70D C701 H70E . . 106.5
C703 C702 C701 . . 120.4(8)
C703 C702 H70F . . 107.2
C701 C702 H70F . . 107.2
C703 C702 H70G . . 107.2
C701 C702 H70G . . 107.2
H70F C702 H70G . . 106.9
C702 C703 C704 . . 116.2(9)
C702 C703 H70H . . 108.2
C704 C703 H70H . . 108.2
C702 C703 H70I . . 108.2
C704 C703 H70I . . 108.2
H70H C703 H70I . . 107.4
C5 C4 C3 . . 118.2(3)
C5 C4 C13 . . 121.2(3)
C3 C4 C13 . . 120.6(3)
C6 C5 C4 . . 122.9(3)
C6 C5 H5 . . 118.5
C4 C5 H5 . . 118.5
C5 C6 C8 . . 117.7(3)
C5 C6 C505 . . 120.7(4)
C8 C6 C505 . . 121.6(4)
C6 C8 C9 . . 121.9(3)
C6 C8 H8 . . 119.1
C9 C8 H8 . . 119.1
C8 C9 C3 . . 119.4(3)
C8 C9 C10 . . 119.7(3)
C3 C9 C10 . . 120.9(3)
C9 C10 C12 . . 111.7(3)
C9 C10 C11 . . 110.7(3)
C12 C10 C11 . . 112.0(3)
C9 C10 H10 . . 107.4
C12 C10 H10 . . 107.4
C11 C10 H10 . . 107.4
C10 C11 H11A . . 109.5
C10 C11 H11B . . 109.5
H11A C11 H11B . . 109.5
C10 C11 H11C . . 109.5
H11A C11 H11C . . 109.5
H11B C11 H11C . . 109.5
C10 C12 H12A . . 109.5
C10 C12 H12B . . 109.5
H12A C12 H12B . . 109.5
C10 C12 H12C . . 109.5
H12A C12 H12C . . 109.5
H12B C12 H12C . . 109.5
C4 C13 C14 . . 110.8(3)
C4 C13 C15 . . 113.6(3)
C14 C13 C15 . . 109.4(3)
C4 C13 H13 . . 107.6
C14 C13 H13 . . 107.6
C15 C13 H13 . . 107.6
C13 C14 H14A . . 109.5
C13 C14 H14B . . 109.5
H14A C14 H14B . . 109.5
C13 C14 H14C . . 109.5
H14A C14 H14C . . 109.5
H14B C14 H14C . . 109.5
C13 C15 H15A . . 109.5
C13 C15 H15B . . 109.5
H15A C15 H15B . . 109.5
C13 C15 H15C . . 109.5
H15A C15 H15C . . 109.5
H15B C15 H15C . . 109.5
C17 C16 C2 . . 121.3(3)
C17 C16 H16 . . 119.4
C2 C16 H16 . . 119.4
C16 C17 C18 . . 120.0(3)
C16 C17 H17 . . 120.0
C18 C17 H17 . . 120.0
C17 C18 C19 . . 119.9(3)
C17 C18 H18 . . 120.0
C19 C18 H18 . . 120.0
C18 C19 C1 . . 120.2(3)
C18 C19 C20 . . 122.8(3)
C1 C19 C20 . . 116.9(3)
C29 C20 C21 . . 120.4(3)
C29 C20 C19 . . 121.7(3)
C21 C20 C19 . . 117.7(3)
C25 C21 C20 . . 118.1(4)
C25 C21 C22 . . 120.7(3)
C20 C21 C22 . . 121.1(3)
C21 C22 C59 . . 110.1(3)
C21 C22 C23 . . 114.5(3)
C59 C22 C23 . . 110.2(3)
C21 C22 H22 . . 107.2
C59 C22 H22 . . 107.2
C23 C22 H22 . . 107.2
C22 C23 H23A . . 109.5
C22 C23 H23B . . 109.5
H23A C23 H23B . . 109.5
C22 C23 H23C . . 109.5
H23A C23 H23C . . 109.5
H23B C23 H23C . . 109.5
C27 C25 C21 . . 122.0(4)
C27 C25 H25 . . 119.0
C21 C25 H25 . . 119.0
C28 C27 C25 . . 118.6(4)
C28 C27 C56 . . 121.5(5)
C25 C27 C56 . . 119.9(5)
C27 C28 C29 . . 122.0(4)
C27 C28 H28 . . 119.0
C29 C28 H28 . . 119.0
C28 C29 C20 . . 118.5(4)
C28 C29 C30 . . 119.6(3)
C20 C29 C30 . . 121.9(3)
C32 C30 C29 . . 111.1(3)
C32 C30 C31 . . 109.7(4)
C29 C30 C31 . . 110.7(4)
C32 C30 H30 . . 108.4
C29 C30 H30 . . 108.4
C31 C30 H30 . . 108.4
C30 C31 H31A . . 109.5
C30 C31 H31B . . 109.5
H31A C31 H31B . . 109.5
C30 C31 H31C . . 109.5
H31A C31 H31C . . 109.5
H31B C31 H31C . . 109.5
C30 C32 H32A . . 109.5
C30 C32 H32B . . 109.5
H32A C32 H32B . . 109.5
C30 C32 H32C . . 109.5
H32A C32 H32C . . 109.5
H32B C32 H32C . . 109.5
N508 C42 H42A . . 109.5
N508 C42 H42B . . 109.5
H42A C42 H42B . . 109.5
N508 C42 H42C . . 109.5
H42A C42 H42C . . 109.5
H42B C42 H42C . . 109.5
N508 C44 N509 . . 103.7(3)
N508 C44 Pt2 . . 126.1(2)
N509 C44 Pt2 . . 129.7(2)
N509 C46 H46A . . 109.5
N509 C46 H46B . . 109.5
H46A C46 H46B . . 109.5
N509 C46 H46C . . 109.5
H46A C46 H46C . . 109.5
H46B C46 H46C . . 109.5
C48 C47 N509 . . 106.6(3)
C48 C47 C50 . . 131.1(4)
N509 C47 C50 . . 122.3(4)
C47 C48 N508 . . 106.5(3)
C47 C48 C49 . . 131.7(4)
N508 C48 C49 . . 121.8(4)
C48 C49 H49A . . 109.5
C48 C49 H49B . . 109.5
H49A C49 H49B . . 109.5
C48 C49 H49C . . 109.5
H49A C49 H49C . . 109.5
H49B C49 H49C . . 109.5
C47 C50 H50M . . 109.5
C47 C50 H50N . . 109.5
H50M C50 H50N . . 109.5
C47 C50 H50O . . 109.5
H50M C50 H50O . . 109.5
H50N C50 H50O . . 109.5
C57 C56 C27 . . 112.9(5)
C57 C56 C58 . . 111.5(5)
C27 C56 C58 . . 109.2(4)
C57 C56 H56 . . 107.6
C27 C56 H56 . . 107.6
C58 C56 H56 . . 107.6
C56 C57 H57A . . 109.5
C56 C57 H57B . . 109.5
H57A C57 H57B . . 109.5
C56 C57 H57C . . 109.5
H57A C57 H57C . . 109.5
H57B C57 H57C . . 109.5
C56 C58 H58A . . 109.5
C56 C58 H58B . . 109.5
H58A C58 H58B . . 109.5
C56 C58 H58C . . 109.5
H58A C58 H58C . . 109.5
H58B C58 H58C . . 109.5
C22 C59 H59A . . 109.5
C22 C59 H59B . . 109.5
H59A C59 H59B . . 109.5
C22 C59 H59C . . 109.5
H59A C59 H59C . . 109.5
H59B C59 H59C . . 109.5
C69 C63 C64 . . 117.8(3)
C69 C63 Sn3 . . 127.9(2)
C64 C63 Sn3 . . 113.2(2)
C65 C64 C63 . . 121.4(3)
C65 C64 C86 . . 117.7(3)
C63 C64 C86 . . 120.9(3)
C66 C65 C64 . . 119.9(3)
C66 C65 H65 . . 120.0
C64 C65 H65 . . 120.0
C68 C66 C65 . . 119.5(3)
C68 C66 H66 . . 120.3
C65 C66 H66 . . 120.3
C66 C68 C69 . . 121.4(3)
C66 C68 H68 . . 119.3
C69 C68 H68 . . 119.3
C68 C69 C63 . . 119.9(3)
C68 C69 C70 . . 115.9(3)
C63 C69 C70 . . 124.1(3)
C78 C70 C71 . . 119.6(3)
C78 C70 C69 . . 120.1(3)
C71 C70 C69 . . 119.9(3)
C72 C71 C70 . . 118.7(3)
C72 C71 C83 . . 120.3(3)
C70 C71 C83 . . 120.9(3)
C71 C72 C73 . . 122.6(3)
C71 C72 H72 . . 118.7
C73 C72 H72 . . 118.7
C77 C73 C72 . . 117.6(3)
C77 C73 C74 . . 123.4(4)
C72 C73 C74 . . 118.9(4)
C76 C74 C75 . . 113.5(4)
C76 C74 C73 . . 111.1(4)
C75 C74 C73 . . 116.3(4)
C76 C74 H74 . . 104.9
C75 C74 H74 . . 104.9
C73 C74 H74 . . 104.9
C74 C75 H75A . . 109.5
C74 C75 H75B . . 109.5
H75A C75 H75B . . 109.5
C74 C75 H75C . . 109.5
H75A C75 H75C . . 109.5
H75B C75 H75C . . 109.5
C74 C76 H76A . . 109.5
C74 C76 H76B . . 109.5
H76A C76 H76B . . 109.5
C74 C76 H76C . . 109.5
H76A C76 H76C . . 109.5
H76B C76 H76C . . 109.5
C73 C77 C78 . . 122.2(3)
C73 C77 H77 . . 118.9
C78 C77 H77 . . 118.9
C77 C78 C70 . . 119.2(3)
C77 C78 C79 . . 118.7(3)
C70 C78 C79 . . 122.1(3)
C78 C79 C81 . . 112.0(3)
C78 C79 C80 . . 111.2(3)
C81 C79 C80 . . 111.1(3)
C78 C79 H79 . . 107.4
C81 C79 H79 . . 107.4
C80 C79 H79 . . 107.4
C79 C80 H80A . . 109.5
C79 C80 H80B . . 109.5
H80A C80 H80B . . 109.5
C79 C80 H80C . . 109.5
H80A C80 H80C . . 109.5
H80B C80 H80C . . 109.5
C79 C81 H81A . . 109.5
C79 C81 H81B . . 109.5
H81A C81 H81B . . 109.5
C79 C81 H81C . . 109.5
H81A C81 H81C . . 109.5
H81B C81 H81C . . 109.5
C71 C83 C84 . . 113.5(3)
C71 C83 C85 . . 109.7(3)
C84 C83 C85 . . 110.8(3)
C71 C83 H83 . . 107.5
C84 C83 H83 . . 107.5
C85 C83 H83 . . 107.5
C83 C84 H84A . . 109.5
C83 C84 H84B . . 109.5
H84A C84 H84B . . 109.5
C83 C84 H84C . . 109.5
H84A C84 H84C . . 109.5
H84B C84 H84C . . 109.5
C83 C85 H85A . . 109.5
C83 C85 H85B . . 109.5
H85A C85 H85B . . 109.5
C83 C85 H85C . . 109.5
H85A C85 H85C . . 109.5
H85B C85 H85C . . 109.5
C87 C86 C91 . . 119.9(3)
C87 C86 C64 . . 120.1(3)
C91 C86 C64 . . 120.0(3)
C88 C87 C86 . . 119.1(3)
C88 C87 C98 . . 119.4(3)
C86 C87 C98 . . 121.5(3)
C89 C88 C87 . . 121.8(3)
C89 C88 H88 . . 119.1
C87 C88 H88 . . 119.1
C90 C89 C88 . . 118.4(3)
C90 C89 C95 . . 120.6(3)
C88 C89 C95 . . 121.0(3)
C89 C90 C91 . . 122.2(3)
C89 C90 H90 . . 118.9
C91 C90 H90 . . 118.9
C90 C91 C86 . . 118.5(3)
C90 C91 C92 . . 120.5(3)
C86 C91 C92 . . 120.9(3)
C91 C92 C94 . . 110.1(3)
C91 C92 C93 . . 113.4(3)
C94 C92 C93 . . 110.0(3)
C91 C92 H92 . . 107.7
C94 C92 H92 . . 107.7
C93 C92 H92 . . 107.7
C92 C93 H93A . . 109.5
C92 C93 H93B . . 109.5
H93A C93 H93B . . 109.5
C92 C93 H93C . . 109.5
H93A C93 H93C . . 109.5
H93B C93 H93C . . 109.5
C92 C94 H94A . . 109.5
C92 C94 H94B . . 109.5
H94A C94 H94B . . 109.5
C92 C94 H94C . . 109.5
H94A C94 H94C . . 109.5
H94B C94 H94C . . 109.5
C96 C95 C89 . . 112.6(3)
C96 C95 C97 . . 111.3(3)
C89 C95 C97 . . 110.0(3)
C96 C95 H95 . . 107.6
C89 C95 H95 . . 107.6
C97 C95 H95 . . 107.6
C95 C96 H96A . . 109.5
C95 C96 H96B . . 109.5
H96A C96 H96B . . 109.5
C95 C96 H96C . . 109.5
H96A C96 H96C . . 109.5
H96B C96 H96C . . 109.5
C95 C97 H97A . . 109.5
C95 C97 H97B . . 109.5
H97A C97 H97B . . 109.5
C95 C97 H97C . . 109.5
H97A C97 H97C . . 109.5
H97B C97 H97C . . 109.5
C87 C98 C100 . . 110.7(3)
C87 C98 C99 . . 112.5(3)
C100 C98 C99 . . 110.2(3)
C87 C98 H98 . . 107.8
C100 C98 H98 . . 107.8
C99 C98 H98 . . 107.8
C98 C99 H99A . . 109.5
C98 C99 H99B . . 109.5
H99A C99 H99B . . 109.5
C98 C99 H99C . . 109.5
H99A C99 H99C . . 109.5
H99B C99 H99C . . 109.5
C98 C100 H10A . . 109.5
C98 C100 H10B . . 109.5
H10A C100 H10B . . 109.5
C98 C100 H10C . . 109.5
H10A C100 H10C . . 109.5
H10B C100 H10C . . 109.5

loop_
_geom_bond_atom_site_label_1
_geom_bond_atom_site_label_2
_geom_bond_site_symmetry_2
_geom_bond_distance
Pt1 C500 . 2.005(3)
Pt1 Sn1 . 2.5083(2)
Pt1 Sn3 . 2.5812(2)
Pt1 Pt2 . 2.82749(16)
Pt1 H501 . 1.52(4)
N1 C500 . 1.351(4)
N1 C502 . 1.396(4)
N1 C501 . 1.447(5)
Pt2 C44 . 2.004(3)
Pt2 Sn1 . 2.5234(2)
Pt2 Sn3 . 2.6120(2)
Pt2 H500 . 1.43(5)
N2 C500 . 1.357(4)
N2 C503 . 1.398(4)
N2 C504 . 1.457(5)
Sn1 C1 . 2.171(3)
Sn3 C63 . 2.218(3)
Sn3 H500 . 2.10(5)
C1 C2 . 1.400(4)
C1 C19 . 1.413(4)
C2 C16 . 1.402(4)
C2 C3 . 1.502(4)
C3 C9 . 1.407(4)
C3 C4 . 1.412(4)
C501 H50A . 0.98
C501 H50B . 0.98
C501 H50C . 0.98
C502 C503 . 1.331(6)
C502 C513 . 1.486(5)
C503 C514 . 1.500(5)
C504 H50D . 0.98
C504 H50E . 0.98
C504 H50F . 0.98
C505 C506 . 1.506(7)
C505 C507 . 1.515(6)
C505 C6 . 1.527(5)
C505 H505 . 1.0
C506 H50G . 0.98
C506 H50H . 0.98
C506 H50I . 0.98
C507 H50J . 0.98
C507 H50K . 0.98
C507 H50L . 0.98
N508 C44 . 1.355(4)
N508 C48 . 1.394(4)
N508 C42 . 1.454(5)
N509 C44 . 1.356(4)
N509 C47 . 1.393(4)
N509 C46 . 1.454(5)
C513 H51A . 0.98
C513 H51B . 0.98
C513 H51C . 0.98
C514 H51D . 0.98
C514 H51E . 0.98
C514 H51F . 0.98
C600 C601 . 1.562(11)
C600 H60A . 0.98
C600 H60B . 0.98
C600 H60C . 0.98
C601 C602 . 1.450(10)
C601 H60D . 0.99
C601 H60E . 0.99
C602 C603 . 1.392(12)
C602 H60Z . 0.99
C602 H60X . 0.99
C603 C604 . 1.522(12)
C603 H60F . 0.99
C603 H60G . 0.99
C604 H60H . 0.98
C604 H60I . 0.98
C604 H60J . 0.98
C700 C701 . 1.534(11)
C700 H70A . 0.98
C700 H70B . 0.98
C700 H70C . 0.98
C701 C702 . 1.552(12)
C701 H70D . 0.99
C701 H70E . 0.99
C702 C703 . 1.425(10)
C702 H70F . 0.99
C702 H70G . 0.99
C703 C704 . 1.566(13)
C703 H70H . 0.99
C703 H70I . 0.99
C704 H70J . 0.98
C704 H70K . 0.98
C704 H70L . 0.98
C4 C5 . 1.395(4)
C4 C13 . 1.519(5)
C5 C6 . 1.386(5)
C5 H5 . 0.95
C6 C8 . 1.392(5)
C8 C9 . 1.391(5)
C8 H8 . 0.95
C9 C10 . 1.522(5)
C10 C12 . 1.525(5)
C10 C11 . 1.537(5)
C10 H10 . 1.0
C11 H11A . 0.98
C11 H11B . 0.98
C11 H11C . 0.98
C12 H12A . 0.98
C12 H12B . 0.98
C12 H12C . 0.98
C13 C14 . 1.528(5)
C13 C15 . 1.527(5)
C13 H13 . 1.0
C14 H14A . 0.98
C14 H14B . 0.98
C14 H14C . 0.98
C15 H15A . 0.98
C15 H15B . 0.98
C15 H15C . 0.98
C16 C17 . 1.383(4)
C16 H16 . 0.95
C17 C18 . 1.390(4)
C17 H17 . 0.95
C18 C19 . 1.396(4)
C18 H18 . 0.95
C19 C20 . 1.501(4)
C20 C29 . 1.397(5)
C20 C21 . 1.424(5)
C21 C25 . 1.390(5)
C21 C22 . 1.524(5)
C22 C59 . 1.529(5)
C22 C23 . 1.533(5)
C22 H22 . 1.0
C23 H23A . 0.98
C23 H23B . 0.98
C23 H23C . 0.98
C25 C27 . 1.386(7)
C25 H25 . 0.95
C27 C28 . 1.382(6)
C27 C56 . 1.533(6)
C28 C29 . 1.397(5)
C28 H28 . 0.95
C29 C30 . 1.522(5)
C30 C32 . 1.518(6)
C30 C31 . 1.523(6)
C30 H30 . 1.0
C31 H31A . 0.98
C31 H31B . 0.98
C31 H31C . 0.98
C32 H32A . 0.98
C32 H32B . 0.98
C32 H32C . 0.98
C42 H42A . 0.98
C42 H42B . 0.98
C42 H42C . 0.98
C46 H46A . 0.98
C46 H46B . 0.98
C46 H46C . 0.98
C47 C48 . 1.340(6)
C47 C50 . 1.499(5)
C48 C49 . 1.501(5)
C49 H49A . 0.98
C49 H49B . 0.98
C49 H49C . 0.98
C50 H50M . 0.98
C50 H50N . 0.98
C50 H50O . 0.98
C56 C57 . 1.527(10)
C56 C58 . 1.553(7)
C56 H56 . 1.0
C57 H57A . 0.98
C57 H57B . 0.98
C57 H57C . 0.98
C58 H58A . 0.98
C58 H58B . 0.98
C58 H58C . 0.98
C59 H59A . 0.98
C59 H59B . 0.98
C59 H59C . 0.98
C63 C69 . 1.409(4)
C63 C64 . 1.412(4)
C64 C65 . 1.400(4)
C64 C86 . 1.512(4)
C65 C66 . 1.388(4)
C65 H65 . 0.95
C66 C68 . 1.384(4)
C66 H66 . 0.95
C68 C69 . 1.403(4)
C68 H68 . 0.95
C69 C70 . 1.507(4)
C70 C78 . 1.404(4)
C70 C71 . 1.411(4)
C71 C72 . 1.389(4)
C71 C83 . 1.519(5)
C72 C73 . 1.392(5)
C72 H72 . 0.95
C73 C77 . 1.383(5)
C73 C74 . 1.524(5)
C74 C76 . 1.465(8)
C74 C75 . 1.472(7)
C74 H74 . 1.0
C75 H75A . 0.98
C75 H75B . 0.98
C75 H75C . 0.98
C76 H76A . 0.98
C76 H76B . 0.98
C76 H76C . 0.98
C77 C78 . 1.395(5)
C77 H77 . 0.95
C78 C79 . 1.520(5)
C79 C81 . 1.519(5)
C79 C80 . 1.536(5)
C79 H79 . 1.0
C80 H80A . 0.98
C80 H80B . 0.98
C80 H80C . 0.98
C81 H81A . 0.98
C81 H81B . 0.98
C81 H81C . 0.98
C83 C84 . 1.532(5)
C83 C85 . 1.534(5)
C83 H83 . 1.0
C84 H84A . 0.98
C84 H84B . 0.98
C84 H84C . 0.98
C85 H85A . 0.98
C85 H85B . 0.98
C85 H85C . 0.98
C86 C87 . 1.409(4)
C86 C91 . 1.413(4)
C87 C88 . 1.393(4)
C87 C98 . 1.524(4)
C88 C89 . 1.388(4)
C88 H88 . 0.95
C89 C90 . 1.385(4)
C89 C95 . 1.527(4)
C90 C91 . 1.397(4)
C90 H90 . 0.95
C91 C92 . 1.525(4)
C92 C94 . 1.530(4)
C92 C93 . 1.534(4)
C92 H92 . 1.0
C93 H93A . 0.98
C93 H93B . 0.98
C93 H93C . 0.98
C94 H94A . 0.98
C94 H94B . 0.98
C94 H94C . 0.98
C95 C96 . 1.521(5)
C95 C97 . 1.536(5)
C95 H95 . 1.0
C96 H96A . 0.98
C96 H96B . 0.98
C96 H96C . 0.98
C97 H97A . 0.98
C97 H97B . 0.98
C97 H97C . 0.98
C98 C100 . 1.525(5)
C98 C99 . 1.532(5)
C98 H98 . 1.0
C99 H99A . 0.98
C99 H99B . 0.98
C99 H99C . 0.98
C100 H10A . 0.98
C100 H10B . 0.98
C100 H10C . 0.98

loop_
_geom_torsion_atom_site_label_1
_geom_torsion_atom_site_label_2
_geom_torsion_atom_site_label_3
_geom_torsion_atom_site_label_4
_geom_torsion_site_symmetry_1
_geom_torsion_site_symmetry_2
_geom_torsion_site_symmetry_3
_geom_torsion_site_symmetry_4
_geom_torsion
C500 Pt1 Pt2 C44 . . . . -6.0(5)
Sn1 Pt1 Pt2 C44 . . . . 51.5(3)
Sn3 Pt1 Pt2 C44 . . . . -110.3(3)
C500 Pt1 Pt2 Sn1 . . . . -57.5(3)
Sn3 Pt1 Pt2 Sn1 . . . . -161.840(9)
C500 Pt1 Pt2 Sn3 . . . . 104.3(3)
Sn1 Pt1 Pt2 Sn3 . . . . 161.841(9)
C500 Pt1 Sn1 C1 . . . . -33.93(16)
Sn3 Pt1 Sn1 C1 . . . . 177.25(12)
Pt2 Pt1 Sn1 C1 . . . . 160.84(12)
C500 Pt1 Sn1 Pt2 . . . . 165.24(11)
Sn3 Pt1 Sn1 Pt2 . . . . 16.410(8)
C44 Pt2 Sn1 C1 . . . . 36.66(17)
Sn3 Pt2 Sn1 C1 . . . . -172.59(14)
Pt1 Pt2 Sn1 C1 . . . . -156.54(14)
C44 Pt2 Sn1 Pt1 . . . . -166.80(10)
Sn3 Pt2 Sn1 Pt1 . . . . -16.048(8)
C500 Pt1 Sn3 C63 . . . . 82.56(15)
Sn1 Pt1 Sn3 C63 . . . . -132.55(9)
Pt2 Pt1 Sn3 C63 . . . . -116.42(9)
C500 Pt1 Sn3 Pt2 . . . . -161.02(12)
Sn1 Pt1 Sn3 Pt2 . . . . -16.128(8)
C44 Pt2 Sn3 C63 . . . . -79.40(15)
Sn1 Pt2 Sn3 C63 . . . . 134.83(9)
Pt1 Pt2 Sn3 C63 . . . . 118.96(9)
C44 Pt2 Sn3 Pt1 . . . . 161.64(12)
Sn1 Pt2 Sn3 Pt1 . . . . 15.869(8)
Pt1 Sn1 C1 C2 . . . . -89.4(3)
Pt2 Sn1 C1 C2 . . . . 55.5(3)
Pt1 Sn1 C1 C19 . . . . 90.5(2)
Pt2 Sn1 C1 C19 . . . . -124.56(19)
C19 C1 C2 C16 . . . . -3.2(4)
Sn1 C1 C2 C16 . . . . 176.7(2)
C19 C1 C2 C3 . . . . 167.4(3)
Sn1 C1 C2 C3 . . . . -12.7(4)
C16 C2 C3 C9 . . . . 78.1(4)
C1 C2 C3 C9 . . . . -92.5(4)
C16 C2 C3 C4 . . . . -101.4(4)
C1 C2 C3 C4 . . . . 88.1(4)
C502 N1 C500 N2 . . . . 0.0(4)
C501 N1 C500 N2 . . . . -179.8(3)
C502 N1 C500 Pt1 . . . . 175.7(3)
C501 N1 C500 Pt1 . . . . -4.2(5)
C503 N2 C500 N1 . . . . 1.0(4)
C504 N2 C500 N1 . . . . -179.3(3)
C503 N2 C500 Pt1 . . . . -174.9(2)
C504 N2 C500 Pt1 . . . . 4.8(5)
Sn1 Pt1 C500 N1 . . . . 88.0(3)
Sn3 Pt1 C500 N1 . . . . -128.0(3)
Pt2 Pt1 C500 N1 . . . . 138.3(3)
Sn1 Pt1 C500 N2 . . . . -97.2(3)
Sn3 Pt1 C500 N2 . . . . 46.8(3)
Pt2 Pt1 C500 N2 . . . . -46.9(5)
C500 N1 C502 C503 . . . . -1.0(4)
C501 N1 C502 C503 . . . . 178.8(4)
C500 N1 C502 C513 . . . . 177.6(3)
C501 N1 C502 C513 . . . . -2.5(6)
N1 C502 C503 N2 . . . . 1.6(4)
C513 C502 C503 N2 . . . . -176.9(4)
N1 C502 C503 C514 . . . . 179.0(4)
C513 C502 C503 C514 . . . . 0.5(8)
C500 N2 C503 C502 . . . . -1.7(4)
C504 N2 C503 C502 . . . . 178.6(3)
C500 N2 C503 C514 . . . . -179.4(3)
C504 N2 C503 C514 . . . . 0.9(6)
C600 C601 C602 C603 . . . . -167.0(8)
C601 C602 C603 C604 . . . . 62.6(17)
C700 C701 C702 C703 . . . . -169.4(9)
C701 C702 C703 C704 . . . . -157.7(9)
C9 C3 C4 C5 . . . . -0.7(5)
C2 C3 C4 C5 . . . . 178.7(3)
C9 C3 C4 C13 . . . . -178.1(3)
C2 C3 C4 C13 . . . . 1.3(4)
C3 C4 C5 C6 . . . . 0.0(5)
C13 C4 C5 C6 . . . . 177.4(3)
C4 C5 C6 C8 . . . . 0.5(5)
C4 C5 C6 C505 . . . . -179.4(3)
C506 C505 C6 C5 . . . . 107.5(5)
C507 C505 C6 C5 . . . . -126.0(4)
C506 C505 C6 C8 . . . . -72.5(6)
C507 C505 C6 C8 . . . . 54.0(5)
C5 C6 C8 C9 . . . . -0.3(5)
C505 C6 C8 C9 . . . . 179.6(3)
C6 C8 C9 C3 . . . . -0.4(5)
C6 C8 C9 C10 . . . . 178.2(3)
C4 C3 C9 C8 . . . . 0.9(5)
C2 C3 C9 C8 . . . . -178.5(3)
C4 C3 C9 C10 . . . . -177.6(3)
C2 C3 C9 C10 . . . . 2.9(4)
C8 C9 C10 C12 . . . . 65.7(4)
C3 C9 C10 C12 . . . . -115.8(4)
C8 C9 C10 C11 . . . . -59.8(4)
C3 C9 C10 C11 . . . . 118.7(4)
C5 C4 C13 C14 . . . . -98.3(4)
C3 C4 C13 C14 . . . . 79.1(4)
C5 C4 C13 C15 . . . . 25.3(4)
C3 C4 C13 C15 . . . . -157.4(3)
C1 C2 C16 C17 . . . . 0.8(4)
C3 C2 C16 C17 . . . . -170.0(3)
C2 C16 C17 C18 . . . . 1.8(5)
C16 C17 C18 C19 . . . . -1.9(5)
C17 C18 C19 C1 . . . . -0.6(5)
C17 C18 C19 C20 . . . . 175.7(3)
C2 C1 C19 C18 . . . . 3.1(4)
Sn1 C1 C19 C18 . . . . -176.8(2)
C2 C1 C19 C20 . . . . -173.3(3)
Sn1 C1 C19 C20 . . . . 6.7(3)
C18 C19 C20 C29 . . . . 77.0(4)
C1 C19 C20 C29 . . . . -106.7(4)
C18 C19 C20 C21 . . . . -107.6(4)
C1 C19 C20 C21 . . . . 68.7(4)
C29 C20 C21 C25 . . . . 5.8(5)
C19 C20 C21 C25 . . . . -169.7(3)
C29 C20 C21 C22 . . . . -170.0(3)
C19 C20 C21 C22 . . . . 14.5(5)
C25 C21 C22 C59 . . . . -99.3(4)
C20 C21 C22 C59 . . . . 76.3(4)
C25 C21 C22 C23 . . . . 25.5(5)
C20 C21 C22 C23 . . . . -158.8(3)
C20 C21 C25 C27 . . . . -0.5(6)
C22 C21 C25 C27 . . . . 175.2(4)
C21 C25 C27 C28 . . . . -4.3(7)
C21 C25 C27 C56 . . . . 175.0(4)
C25 C27 C28 C29 . . . . 4.2(7)
C56 C27 C28 C29 . . . . -175.2(4)
C27 C28 C29 C20 . . . . 0.9(6)
C27 C28 C29 C30 . . . . -179.4(4)
C21 C20 C29 C28 . . . . -5.9(5)
C19 C20 C29 C28 . . . . 169.4(3)
C21 C20 C29 C30 . . . . 174.4(3)
C19 C20 C29 C30 . . . . -10.3(5)
C28 C29 C30 C32 . . . . -56.5(5)
C20 C29 C30 C32 . . . . 123.2(4)
C28 C29 C30 C31 . . . . 65.7(5)
C20 C29 C30 C31 . . . . -114.7(4)
C48 N508 C44 N509 . . . . 0.3(4)
C42 N508 C44 N509 . . . . -176.8(3)
C48 N508 C44 Pt2 . . . . 173.0(2)
C42 N508 C44 Pt2 . . . . -4.1(4)
C47 N509 C44 N508 . . . . -0.2(4)
C46 N509 C44 N508 . . . . 173.3(3)
C47 N509 C44 Pt2 . . . . -172.6(2)
C46 N509 C44 Pt2 . . . . 0.9(5)
Sn1 Pt2 C44 N508 . . . . 96.2(3)
Sn3 Pt2 C44 N508 . . . . -48.4(3)
Pt1 Pt2 C44 N508 . . . . 51.2(5)
Sn1 Pt2 C44 N509 . . . . -93.0(3)
Sn3 Pt2 C44 N509 . . . . 122.4(3)
Pt1 Pt2 C44 N509 . . . . -137.9(3)
C44 N509 C47 C48 . . . . 0.1(4)
C46 N509 C47 C48 . . . . -173.2(3)
C44 N509 C47 C50 . . . . -179.4(3)
C46 N509 C47 C50 . . . . 7.4(5)
N509 C47 C48 N508 . . . . 0.1(4)
C50 C47 C48 N508 . . . . 179.5(4)
N509 C47 C48 C49 . . . . -179.9(4)
C50 C47 C48 C49 . . . . -0.5(7)
C44 N508 C48 C47 . . . . -0.2(4)
C42 N508 C48 C47 . . . . 176.8(3)
C44 N508 C48 C49 . . . . 179.8(3)
C42 N508 C48 C49 . . . . -3.2(5)
C28 C27 C56 C57 . . . . 126.1(5)
C25 C27 C56 C57 . . . . -53.2(6)
C28 C27 C56 C58 . . . . -109.1(6)
C25 C27 C56 C58 . . . . 71.5(7)
Pt1 Sn3 C63 C69 . . . . -6.0(3)
Pt2 Sn3 C63 C69 . . . . -90.1(3)
Pt1 Sn3 C63 C64 . . . . -173.36(17)
Pt2 Sn3 C63 C64 . . . . 102.6(2)
C69 C63 C64 C65 . . . . -3.1(4)
Sn3 C63 C64 C65 . . . . 165.6(2)
C69 C63 C64 C86 . . . . 177.2(3)
Sn3 C63 C64 C86 . . . . -14.1(3)
C63 C64 C65 C66 . . . . 0.4(5)
C86 C64 C65 C66 . . . . -179.9(3)
C64 C65 C66 C68 . . . . 2.3(5)
C65 C66 C68 C69 . . . . -2.3(5)
C66 C68 C69 C63 . . . . -0.6(5)
C66 C68 C69 C70 . . . . 177.4(3)
C64 C63 C69 C68 . . . . 3.2(4)
Sn3 C63 C69 C68 . . . . -163.7(2)
C64 C63 C69 C70 . . . . -174.6(3)
Sn3 C63 C69 C70 . . . . 18.5(4)
C68 C69 C70 C78 . . . . 70.2(4)
C63 C69 C70 C78 . . . . -111.9(4)
C68 C69 C70 C71 . . . . -102.9(3)
C63 C69 C70 C71 . . . . 74.9(4)
C78 C70 C71 C72 . . . . -1.9(5)
C69 C70 C71 C72 . . . . 171.3(3)
C78 C70 C71 C83 . . . . -179.5(3)
C69 C70 C71 C83 . . . . -6.3(5)
C70 C71 C72 C73 . . . . -0.5(6)
C83 C71 C72 C73 . . . . 177.1(4)
C71 C72 C73 C77 . . . . 2.8(6)
C71 C72 C73 C74 . . . . -176.6(4)
C77 C73 C74 C76 . . . . -113.7(5)
C72 C73 C74 C76 . . . . 65.6(6)
C77 C73 C74 C75 . . . . 18.2(7)
C72 C73 C74 C75 . . . . -162.5(4)
C72 C73 C77 C78 . . . . -2.7(6)
C74 C73 C77 C78 . . . . 176.6(4)
C73 C77 C78 C70 . . . . 0.4(6)
C73 C77 C78 C79 . . . . 178.0(4)
C71 C70 C78 C77 . . . . 1.9(5)
C69 C70 C78 C77 . . . . -171.3(3)
C71 C70 C78 C79 . . . . -175.6(3)
C69 C70 C78 C79 . . . . 11.2(5)
C77 C78 C79 C81 . . . . 67.1(4)
C70 C78 C79 C81 . . . . -115.4(4)
C77 C78 C79 C80 . . . . -57.9(4)
C70 C78 C79 C80 . . . . 119.6(4)
C72 C71 C83 C84 . . . . 35.1(5)
C70 C71 C83 C84 . . . . -147.3(3)
C72 C71 C83 C85 . . . . -89.4(4)
C70 C71 C83 C85 . . . . 88.3(4)
C65 C64 C86 C87 . . . . -81.7(4)
C63 C64 C86 C87 . . . . 98.0(3)
C65 C64 C86 C91 . . . . 95.2(3)
C63 C64 C86 C91 . . . . -85.1(4)
C91 C86 C87 C88 . . . . -1.7(4)
C64 C86 C87 C88 . . . . 175.3(3)
C91 C86 C87 C98 . . . . 178.4(3)
C64 C86 C87 C98 . . . . -4.7(4)
C86 C87 C88 C89 . . . . 0.5(5)
C98 C87 C88 C89 . . . . -179.6(3)
C87 C88 C89 C90 . . . . 1.3(5)
C87 C88 C89 C95 . . . . -177.9(3)
C88 C89 C90 C91 . . . . -1.9(5)
C95 C89 C90 C91 . . . . 177.3(3)
C89 C90 C91 C86 . . . . 0.8(5)
C89 C90 C91 C92 . . . . -177.4(3)
C87 C86 C91 C90 . . . . 1.1(4)
C64 C86 C91 C90 . . . . -175.9(3)
C87 C86 C91 C92 . . . . 179.3(3)
C64 C86 C91 C92 . . . . 2.3(4)
C90 C91 C92 C94 . . . . 90.6(3)
C86 C91 C92 C94 . . . . -87.6(3)
C90 C91 C92 C93 . . . . -33.2(4)
C86 C91 C92 C93 . . . . 148.7(3)
C90 C89 C95 C96 . . . . 125.6(3)
C88 C89 C95 C96 . . . . -55.2(4)
C90 C89 C95 C97 . . . . -109.6(3)
C88 C89 C95 C97 . . . . 69.6(4)
C88 C87 C98 C100 . . . . -75.0(4)
C86 C87 C98 C100 . . . . 104.9(3)
C88 C87 C98 C99 . . . . 48.7(4)
C86 C87 C98 C99 . . . . -131.3(3)
